data_7150337
loop_
_publ_author_name
'Arany, Andrea'
'Crowley, Patrick J.'
'Fawcett, John'
'Hursthouse, Michael B.'
'Kariuki, Benson M.'
'Light, Mark E.'
'Moralee, Andrew C.'
'Percy, Jonathan M.'
'Salafia, Vittoria'

_publ_section_title
;
 Highly-functionalised difluorinated (hydroxymethyl)conduritol
 analogues via the Diels-Alder reactions of a difluorinated dienophile.
;
_journal_issue 4
_journal_name_full 'Organic &amp; biomolecular chemistry'
_journal_page_first 455
_journal_page_last 465
_journal_paper_doi 10.1039/b314314g
_journal_volume 2
_journal_year 2004
_chemical_formula_moiety 'C16 H23 F2 N O5'
_chemical_formula_sum 'C16 H23 F2 N O5'
_chemical_formula_weight 347.35
_chemical_name_systematic
;
?
;
_space_group_IT_number 2
_symmetry_cell_setting triclinic
_symmetry_space_group_name_Hall '-P 1'
_symmetry_space_group_name_H-M 'P -1'
_atom_sites_solution_hydrogens geom
_atom_sites_solution_primary direct
_atom_sites_solution_secondary difmap
_audit_creation_method SHELXL-97
_cell_angle_alpha 96.881(3)
_cell_angle_beta 102.152(3)
_cell_angle_gamma 108.900(3)
_cell_formula_units_Z 2
_cell_length_a 7.8012(5)
_cell_length_b 8.9989(5)
_cell_length_c 14.1190(9)
_cell_measurement_reflns_used 1709
_cell_measurement_temperature 296(2)
_cell_measurement_theta_max 55.17
_cell_measurement_theta_min 3.27
_cell_volume 897.60(10)
_computing_cell_refinement SAINTPLUS
_computing_data_collection SMART
_computing_data_reduction SAINTPLUS
_computing_structure_refinement SHELXTL
_computing_structure_solution SHELXTL
_diffrn_ambient_temperature 296(2)
_diffrn_measured_fraction_theta_full 0.897
_diffrn_measured_fraction_theta_max 0.897
_diffrn_measurement_device_type 'Bruker Smart 6000 CCD'
_diffrn_measurement_method 'CCD scans'
_diffrn_radiation_monochromator graphite
_diffrn_radiation_source 'fine-focus sealed tube'
_diffrn_radiation_type CuK\a
_diffrn_radiation_wavelength 1.54178
_diffrn_reflns_av_R_equivalents 0.0332
_diffrn_reflns_av_sigmaI/netI 0.0279
_diffrn_reflns_limit_h_max 7
_diffrn_reflns_limit_h_min -8
_diffrn_reflns_limit_k_max 9
_diffrn_reflns_limit_k_min -9
_diffrn_reflns_limit_l_max 14
_diffrn_reflns_limit_l_min -14
_diffrn_reflns_number 4530
_diffrn_reflns_theta_full 55.17
_diffrn_reflns_theta_max 55.17
_diffrn_reflns_theta_min 3.27
_exptl_absorpt_coefficient_mu 0.923
_exptl_absorpt_correction_T_max 0.9134
_exptl_absorpt_correction_T_min 0.6554
_exptl_absorpt_correction_type empirical
_exptl_absorpt_process_details 'SADABS in SAINTPLUS'
_exptl_crystal_colour clear
_exptl_crystal_density_diffrn 1.285
_exptl_crystal_density_method 'not measured'
_exptl_crystal_description plate
_exptl_crystal_F_000 368
_exptl_crystal_size_max 0.50
_exptl_crystal_size_mid 0.30
_exptl_crystal_size_min 0.10
_refine_diff_density_max 0.448
_refine_diff_density_min -0.177
_refine_diff_density_rms 0.044
_refine_ls_extinction_coef 0.0052(13)
_refine_ls_extinction_expression Fc^*^=kFc[1+0.001xFc^2^\l^3^/sin(2\q)]^-1/4^
_refine_ls_extinction_method SHELXL
_refine_ls_goodness_of_fit_ref 1.080
_refine_ls_hydrogen_treatment mixed
_refine_ls_matrix_type full
_refine_ls_number_parameters 223
_refine_ls_number_reflns 2041
_refine_ls_number_restraints 0
_refine_ls_restrained_S_all 1.080
_refine_ls_R_factor_all 0.0638
_refine_ls_R_factor_gt 0.0563
_refine_ls_shift/su_max 0.000
_refine_ls_shift/su_mean 0.000
_refine_ls_structure_factor_coef Fsqd
_refine_ls_weighting_details 'calc w=1/[\s^2^(Fo^2^)+(0.0992P)^2^+0.3578P] where P=(Fo^2^+2Fc^2^)/3'
_refine_ls_weighting_scheme calc
_refine_ls_wR_factor_gt 0.1632
_refine_ls_wR_factor_ref 0.1693
_reflns_number_gt 1709
_reflns_number_total 2041
_reflns_threshold_expression >2sigma(I)
_cod_data_source_file b314314g.txt
_cod_data_source_block 14b
_cod_depositor_comments
;
The following automatic conversions were performed:
'_symmetry_cell_setting' value 'Triclinic' changed to 'triclinic'
according to '/home/saulius/struct/CIF-dictionaries/cif_core.dic'
dictionary named 'cif_core.dic' version 2.4.1 from 2010-06-29.

Automatic conversion script
Id: cif_fix_enum 1527 2010-12-29 10:47:43Z saulius 
;
_cod_original_sg_symbol_H-M P-1
_cod_database_code 7150337

loop_
_symmetry_equiv_pos_as_xyz
'x, y, z'
'-x, -y, -z'

loop_
_atom_site_label
_atom_site_type_symbol
_atom_site_fract_x
_atom_site_fract_y
_atom_site_fract_z
_atom_site_U_iso_or_equiv
_atom_site_adp_type
_atom_site_occupancy
_atom_site_symmetry_multiplicity
_atom_site_calc_flag
_atom_site_refinement_flags
_atom_site_disorder_assembly
_atom_site_disorder_group
C1 C 0.2485(4) 0.8299(3) 0.7076(2) 0.0548(8) Uani 1 1 d . . .
C2 C 0.0435(5) 0.7912(4) 0.6432(3) 0.0662(10) Uani 1 1 d . . .
C3 C 0.0724(5) 0.8409(4) 0.5475(3) 0.0719(10) Uani 1 1 d . . .
H3 H -0.0355 0.8548 0.5048 0.086 Uiso 1 1 calc R . .
C4 C 0.1524(5) 0.7339(4) 0.4990(3) 0.0756(10) Uani 1 1 d . . .
H4 H 0.0905 0.6536 0.4425 0.091 Uiso 1 1 calc R . .
C5 C 0.3288(5) 0.7741(4) 0.5513(2) 0.0670(10) Uani 1 1 d . . .
C6 C 0.3595(5) 0.9102(4) 0.6349(2) 0.0621(9) Uani 1 1 d . . .
C7 C 0.4216(5) 0.6825(4) 0.7841(2) 0.0617(9) Uani 1 1 d . . .
C8 C 0.2672(5) 0.3898(4) 0.7302(3) 0.0834(12) Uani 1 1 d . . .
H8A H 0.3173 0.3053 0.7199 0.100 Uiso 1 1 calc R . .
H8B H 0.2188 0.4101 0.6659 0.100 Uiso 1 1 calc R . .
C9 C 0.1109(7) 0.3334(6) 0.7762(5) 0.1236(18) Uani 1 1 d . . .
H9A H 0.1590 0.3208 0.8420 0.185 Uiso 1 1 calc R . .
H9B H 0.0218 0.2323 0.7375 0.185 Uiso 1 1 calc R . .
H9C H 0.0503 0.4106 0.7792 0.185 Uiso 1 1 calc R . .
C10 C 0.5757(6) 0.5177(5) 0.8596(4) 0.0992(14) Uani 1 1 d . . .
H10A H 0.6262 0.6072 0.9156 0.119 Uiso 1 1 calc R . .
H10B H 0.5308 0.4196 0.8838 0.119 Uiso 1 1 calc R . .
C11 C 0.7182(8) 0.5133(7) 0.8134(5) 0.1361(19) Uani 1 1 d . . .
H11A H 0.6667 0.4271 0.7564 0.204 Uiso 1 1 calc R . .
H11B H 0.8169 0.4965 0.8591 0.204 Uiso 1 1 calc R . .
H11C H 0.7679 0.6131 0.7932 0.204 Uiso 1 1 calc R . .
C12 C 0.2771(5) 0.9352(4) 0.8058(3) 0.0647(9) Uani 1 1 d . . .
C13 C 0.2179(7) 0.9353(6) 0.9640(3) 0.1040(14) Uani 1 1 d . . .
H13A H 0.3452 1.0097 0.9947 0.125 Uiso 1 1 calc R . .
H13B H 0.1356 0.9964 0.9556 0.125 Uiso 1 1 calc R . .
C14 C 0.1621(9) 0.8241(7) 1.0258(4) 0.142(2) Uani 1 1 d . . .
H14A H 0.0333 0.7553 0.9972 0.214 Uiso 1 1 calc R . .
H14B H 0.1752 0.8817 1.0902 0.214 Uiso 1 1 calc R . .
H14C H 0.2402 0.7606 1.0313 0.214 Uiso 1 1 calc R . .
C15 C 0.4699(6) 0.7005(5) 0.5384(3) 0.0931(12) Uani 1 1 d . . .
H15A H 0.4139 0.6103 0.4839 0.140 Uiso 1 1 calc R . .
H15B H 0.5115 0.6653 0.5977 0.140 Uiso 1 1 calc R . .
H15C H 0.5753 0.7783 0.5254 0.140 Uiso 1 1 calc R . .
C16 C 0.5570(5) 1.0303(4) 0.6758(3) 0.0801(11) Uani 1 1 d . . .
H16A H 0.6044 1.0693 0.6225 0.120 Uiso 1 1 calc R . .
H16B H 0.6358 0.9797 0.7095 0.120 Uiso 1 1 calc R . .
H16C H 0.5567 1.1183 0.7213 0.120 Uiso 1 1 calc R . .
N1 N 0.4193(4) 0.5349(3) 0.7891(2) 0.0749(9) Uani 1 1 d . . .
O1 O 0.2356(3) 0.9870(3) 0.59069(18) 0.0755(7) Uani 1 1 d . . .
O2 O 0.2633(3) 0.6781(2) 0.71935(15) 0.0587(6) Uani 1 1 d . . .
O3 O 0.5456(3) 0.8073(3) 0.82990(17) 0.0768(8) Uani 1 1 d . . .
O4 O 0.3453(4) 1.0795(3) 0.82381(18) 0.0830(8) Uani 1 1 d . . .
O5 O 0.2084(3) 0.8486(3) 0.86819(17) 0.0756(7) Uani 1 1 d . . .
F1 F -0.0695(3) 0.6349(2) 0.62938(16) 0.0824(7) Uani 1 1 d . . .
F2 F -0.0430(3) 0.8763(3) 0.68722(17) 0.0906(7) Uani 1 1 d . . .

loop_
_atom_site_aniso_label
_atom_site_aniso_U_11
_atom_site_aniso_U_22
_atom_site_aniso_U_33
_atom_site_aniso_U_23
_atom_site_aniso_U_13
_atom_site_aniso_U_12
C1 0.0614(19) 0.0416(17) 0.064(2) 0.0141(15) 0.0102(15) 0.0250(15)
C2 0.057(2) 0.048(2) 0.094(3) 0.0141(18) 0.0114(17) 0.0242(17)
C3 0.065(2) 0.059(2) 0.081(3) 0.0178(18) -0.0070(18) 0.0236(19)
C4 0.086(3) 0.069(2) 0.063(2) 0.0121(18) 0.0015(19) 0.027(2)
C5 0.075(2) 0.069(2) 0.058(2) 0.0195(17) 0.0117(17) 0.0300(19)
C6 0.068(2) 0.0494(19) 0.067(2) 0.0182(16) 0.0088(16) 0.0234(17)
C7 0.063(2) 0.053(2) 0.065(2) 0.0103(17) 0.0052(17) 0.0235(18)
C8 0.079(3) 0.052(2) 0.106(3) 0.013(2) -0.007(2) 0.028(2)
C9 0.090(3) 0.092(3) 0.186(5) 0.049(3) 0.029(3) 0.027(3)
C10 0.079(3) 0.071(3) 0.142(4) 0.026(3) 0.009(3) 0.033(2)
C11 0.102(4) 0.132(5) 0.167(5) 0.035(4) 0.018(4) 0.041(3)
C12 0.071(2) 0.055(2) 0.072(2) 0.0177(19) 0.0144(17) 0.0279(18)
C13 0.129(4) 0.112(4) 0.075(3) 0.010(3) 0.037(3) 0.045(3)
C14 0.160(5) 0.152(5) 0.084(3) 0.020(3) 0.043(3) 0.011(4)
C15 0.093(3) 0.105(3) 0.089(3) 0.015(2) 0.023(2) 0.049(3)
C16 0.067(2) 0.069(2) 0.089(3) 0.0195(19) 0.0136(19) 0.0087(19)
N1 0.076(2) 0.0534(17) 0.089(2) 0.0201(15) -0.0069(16) 0.0316(15)
O1 0.0801(16) 0.0563(14) 0.0906(17) 0.0297(12) 0.0066(13) 0.0300(13)
O2 0.0633(14) 0.0450(12) 0.0646(14) 0.0122(9) 0.0025(10) 0.0240(10)
O3 0.0736(15) 0.0585(15) 0.0812(17) 0.0068(12) -0.0075(12) 0.0216(13)
O4 0.108(2) 0.0496(16) 0.0874(18) 0.0080(12) 0.0175(14) 0.0304(14)
O5 0.0891(17) 0.0663(15) 0.0698(16) 0.0127(13) 0.0234(13) 0.0249(13)
F1 0.0608(12) 0.0617(13) 0.1081(16) 0.0188(11) 0.0041(10) 0.0114(10)
F2 0.0718(13) 0.0870(15) 0.1199(18) 0.0139(13) 0.0176(12) 0.0449(12)

loop_
_atom_type_symbol
_atom_type_description
_atom_type_scat_dispersion_real
_atom_type_scat_dispersion_imag
_atom_type_scat_source
C C 0.0181 0.0091 'International Tables Vol C Tables 4.2.6.8 and 6.1.1.4'
H H 0.0000 0.0000 'International Tables Vol C Tables 4.2.6.8 and 6.1.1.4'
N N 0.0311 0.0180 'International Tables Vol C Tables 4.2.6.8 and 6.1.1.4'
O O 0.0492 0.0322 'International Tables Vol C Tables 4.2.6.8 and 6.1.1.4'
F F 0.0727 0.0534 'International Tables Vol C Tables 4.2.6.8 and 6.1.1.4'

loop_
_geom_angle_atom_site_label_1
_geom_angle_atom_site_label_2
_geom_angle_atom_site_label_3
_geom_angle
_geom_angle_site_symmetry_1
_geom_angle_site_symmetry_3
_geom_angle_publ_flag
O2 C1 C12 111.9(2) . . ?
O2 C1 C2 106.0(2) . . ?
C12 C1 C2 108.7(3) . . ?
O2 C1 C6 113.2(2) . . ?
C12 C1 C6 116.8(3) . . ?
C2 C1 C6 98.7(2) . . ?
F2 C2 F1 105.2(3) . . ?
F2 C2 C3 111.2(3) . . ?
F1 C2 C3 112.6(3) . . ?
F2 C2 C1 111.0(3) . . ?
F1 C2 C1 113.6(2) . . ?
C3 C2 C1 103.4(3) . . ?
O1 C3 C4 102.7(3) . . ?
O1 C3 C2 97.4(3) . . ?
C4 C3 C2 108.4(3) . . ?
C5 C4 C3 107.1(3) . . ?
C4 C5 C15 129.6(3) . . ?
C4 C5 C6 105.4(3) . . ?
C15 C5 C6 125.0(3) . . ?
O1 C6 C16 110.4(3) . . ?
O1 C6 C5 102.5(3) . . ?
C16 C6 C5 116.8(3) . . ?
O1 C6 C1 99.6(2) . . ?
C16 C6 C1 119.6(3) . . ?
C5 C6 C1 105.4(3) . . ?
O3 C7 N1 126.3(3) . . ?
O3 C7 O2 122.6(3) . . ?
N1 C7 O2 111.1(3) . . ?
N1 C8 C9 113.5(4) . . ?
C11 C10 N1 110.2(4) . . ?
O4 C12 O5 124.1(3) . . ?
O4 C12 C1 124.5(3) . . ?
O5 C12 C1 111.3(3) . . ?
C14 C13 O5 109.5(4) . . ?
C7 N1 C8 123.5(3) . . ?
C7 N1 C10 118.2(3) . . ?
C8 N1 C10 118.3(3) . . ?
C6 O1 C3 96.5(2) . . ?
C7 O2 C1 116.5(2) . . ?
C12 O5 C13 117.2(3) . . ?

loop_
_geom_bond_atom_site_label_1
_geom_bond_atom_site_label_2
_geom_bond_distance
_geom_bond_site_symmetry_2
_geom_bond_publ_flag
C1 O2 1.433(3) . ?
C1 C12 1.513(5) . ?
C1 C2 1.567(5) . ?
C1 C6 1.573(5) . ?
C2 F2 1.351(4) . ?
C2 F1 1.361(4) . ?
C2 C3 1.512(5) . ?
C3 O1 1.456(4) . ?
C3 C4 1.482(5) . ?
C4 C5 1.324(5) . ?
C5 C15 1.487(5) . ?
C5 C6 1.515(5) . ?
C6 O1 1.443(4) . ?
C6 C16 1.507(5) . ?
C7 O3 1.214(4) . ?
C7 N1 1.333(4) . ?
C7 O2 1.359(4) . ?
C8 N1 1.458(4) . ?
C8 C9 1.476(6) . ?
C10 C11 1.411(7) . ?
C10 N1 1.467(5) . ?
C12 O4 1.205(4) . ?
C12 O5 1.327(4) . ?
C13 C14 1.428(7) . ?
C13 O5 1.453(5) . ?
